data_4111636
loop_
_publ_author_name
'Shinji Ando'
'Jun-ichi Nishida'
'Hirokazu Tada'
'Youji Inoue'
'Shizuo Tokito'
'Yoshiro Yamashita'

_publ_contact_author_email ' yoshiro@echem.titech.ac.jp'
_publ_contact_author_fax ' +81-45-924-5489'
_publ_contact_author_name ' Yoshiro Yamashita'
_publ_contact_author_phone ' +81-45-924-5571'
_publ_section_title
;
 High Performance n-Type Organic Field-Effect Transistors Based on
 \p-Electronic Systems with Trifluoromethylphenyl Groups
;
_journal_name_full 'Journal of the American Chemical Society'
_journal_page_first 5336
_journal_page_last 5337
_journal_paper_doi 10.1021/ja042219+
_journal_volume 127
_journal_year 2005
_chemical_formula_moiety 'C18 H8 F6 N2 S2 '
_chemical_formula_sum 'C18 H8 F6 N2 S2'
_chemical_formula_weight 430.38
_chemical_melting_point 540
_space_group_IT_number 14
_symmetry_cell_setting monoclinic
_symmetry_Int_Tables_number 14
_symmetry_space_group_name_Hall '-P 2ybc'
_symmetry_space_group_name_H-M 'P 1 21/c 1'
_audit_creation_date 2005-1-12
_audit_creation_method 'by teXsan'
_cell_angle_alpha 90
_cell_angle_beta 91.94(7)
_cell_angle_gamma 90
_cell_formula_units_Z 2
_cell_length_a 10.65(2)
_cell_length_b 6.60(1)
_cell_length_c 11.90(2)
_cell_measurement_reflns_used 7054
_cell_measurement_temperature 93.2
_cell_measurement_theta_max 27.6
_cell_measurement_theta_min 3.1
_cell_volume 836(2)
_computing_cell_refinement PROCESS-AUTO
_computing_data_collection PROCESS-AUTO
_computing_data_reduction 'teXsan Ver. 1.11'
_computing_publication_material 'teXsan Ver. 1.11'
_computing_structure_refinement 'teXsan Ver. 1.10'
_computing_structure_solution SIR97
_diffrn_detector_area_resol_mean 10.00
_diffrn_measured_fraction_theta_full 0.9995
_diffrn_measured_fraction_theta_max 0.9995
_diffrn_measurement_device_type 'Rigaku RAXIS-RAPID Imaging Plate'
_diffrn_measurement_method \w
_diffrn_radiation_type 'Mo K\a'
_diffrn_radiation_wavelength 0.7107
_diffrn_reflns_av_R_equivalents 0.040
_diffrn_reflns_limit_h_max 13
_diffrn_reflns_limit_h_min -13
_diffrn_reflns_limit_k_max 8
_diffrn_reflns_limit_k_min -7
_diffrn_reflns_limit_l_max 15
_diffrn_reflns_limit_l_min -15
_diffrn_reflns_number 8054
_diffrn_reflns_theta_full 27.49
_diffrn_reflns_theta_max 27.49
_exptl_absorpt_coefficient_mu 0.388
_exptl_absorpt_correction_T_max 0.962
_exptl_absorpt_correction_T_min 0.679
_exptl_absorpt_correction_type multi-scan
_exptl_absorpt_process_details '(Higashi, 1995)'
_exptl_crystal_colour pale
_exptl_crystal_density_diffrn 1.710
_exptl_crystal_description platelet
_exptl_crystal_size_max 0.800
_exptl_crystal_size_mid 0.500
_exptl_crystal_size_min 0.100
_refine_diff_density_max 0.67
_refine_diff_density_min -0.48
_refine_ls_extinction_method none
_refine_ls_goodness_of_fit_ref 1.908
_refine_ls_hydrogen_treatment noref
_refine_ls_number_parameters 124
_refine_ls_number_reflns 1855
_refine_ls_R_factor_gt 0.0528
_refine_ls_shift/su_max 0.0738
_refine_ls_structure_factor_coef F
_refine_ls_weighting_scheme unit
_refine_ls_wR_factor_ref 0.0677
_reflns_number_gt 1487
_reflns_number_total 1921
_reflns_threshold_expression F^2^>2.0\s(F^2^)
_cod_data_source_file ja0422192Bsi20050114_091335.cif
_cod_data_source_block General
_cod_original_cell_volume 835(8)
_cod_original_formula_sum 'C18 H8 F6 N2 S2 '
_cod_database_code 4111636

loop_
_symmetry_equiv_pos_as_xyz
x,y,z
-x,1/2+y,1/2-z
-x,-y,-z
x,1/2-y,1/2+z

loop_
_atom_site_label
_atom_site_type_symbol
_atom_site_fract_x
_atom_site_fract_y
_atom_site_fract_z
_atom_site_U_iso_or_equiv
_atom_site_adp_type
_atom_site_occupancy
_atom_site_calc_flag
_atom_site_refinement_flags
S(1) S 0.15227(8) 0.1305(1) -0.07297(7) 0.0194(2) Uani 1.00 d .
F(1) F 0.3059(6) 1.133(1) 0.2231(6) 0.027(2) Uiso 0.50 d P
F(2) F 0.4546(4) 0.9298(7) 0.2829(4) 0.0215(10) Uiso 0.50 d P
F(3) F 0.4618(5) 1.0544(8) 0.1157(4) 0.030(1) Uiso 0.50 d P
F(4) F 0.4233(4) 1.0937(7) 0.0952(4) 0.0200(9) Uiso 0.50 d P
F(5) F 0.3159(6) 1.118(1) 0.2435(6) 0.027(2) Uiso 0.50 d P
F(6) F 0.4794(5) 0.9362(9) 0.2479(5) 0.036(1) Uiso 0.50 d P
N(1) N 0.0084(3) 0.2097(4) 0.0953(2) 0.0184(7) Uani 1.00 d .
C(1) C -0.0319(3) 0.0353(5) 0.0455(3) 0.0170(7) Uani 1.00 d .
C(2) C 0.1056(3) 0.2771(5) 0.0416(3) 0.0184(8) Uani 1.00 d .
C(3) C 0.1748(3) 0.4611(5) 0.0747(3) 0.0174(7) Uani 1.00 d .
C(4) C 0.1315(3) 0.5813(5) 0.1623(3) 0.0190(8) Uani 1.00 d .
C(5) C 0.2843(3) 0.5181(5) 0.0211(3) 0.0214(8) Uani 1.00 d .
C(6) C 0.1972(3) 0.7512(5) 0.1974(3) 0.0202(8) Uani 1.00 d .
C(7) C 0.3502(3) 0.6891(5) 0.0564(3) 0.0208(8) Uani 1.00 d .
C(8) C 0.3077(3) 0.8037(5) 0.1450(3) 0.0192(8) Uani 1.00 d .
C(9) C 0.3815(3) 0.9835(6) 0.1862(3) 0.0240(9) Uani 1.00 d .
H(1) H 0.0556 0.5454 0.1986 0.0233 Uiso 1.00 calc .
H(2) H 0.3141 0.4388 -0.0396 0.0262 Uiso 1.00 calc .
H(3) H 0.1662 0.8339 0.2571 0.0254 Uiso 1.00 calc .
H(4) H 0.4243 0.7292 0.0182 0.0256 Uiso 1.00 calc .

loop_
_atom_site_aniso_label
_atom_site_aniso_U_11
_atom_site_aniso_U_22
_atom_site_aniso_U_33
_atom_site_aniso_U_12
_atom_site_aniso_U_13
_atom_site_aniso_U_23
S(1) 0.0202(4) 0.0201(4) 0.0183(4) -0.0047(3) 0.0060(3) -0.0017(3)
N(1) 0.018(1) 0.018(1) 0.019(1) -0.001(1) 0.001(1) -0.001(1)
C(1) 0.017(1) 0.018(2) 0.016(1) -0.004(1) 0.002(1) 0.003(1)
C(2) 0.023(2) 0.019(2) 0.014(1) 0.001(1) 0.003(1) 0.001(1)
C(3) 0.017(1) 0.019(2) 0.016(1) -0.001(1) 0.000(1) 0.002(1)
C(4) 0.017(1) 0.022(2) 0.018(1) 0.000(1) 0.002(1) 0.003(1)
C(5) 0.024(2) 0.019(2) 0.021(2) 0.000(1) 0.006(1) -0.002(1)
C(6) 0.023(2) 0.020(2) 0.018(1) 0.003(1) 0.005(1) 0.000(1)
C(7) 0.018(2) 0.022(2) 0.022(2) -0.005(1) 0.004(1) 0.001(1)
C(8) 0.020(2) 0.018(2) 0.020(2) 0.000(1) 0.001(1) 0.002(1)
C(9) 0.026(2) 0.021(2) 0.025(2) -0.002(1) 0.004(1) 0.000(1)

loop_
_atom_type_symbol
_atom_type_description
_atom_type_scat_dispersion_real
_atom_type_scat_dispersion_imag
_atom_type_scat_source
C C 0.003 0.002
;International Tables for Crystallography
(1992, Vol. C, Tables 4.2.6.8 and 6.1.1.1)
;
H H 0.000 0.000
;International Tables for Crystallography
(1992, Vol. C, Table 6.1.1.2)
;
N N 0.006 0.003
;International Tables for Crystallography
(1992, Vol. C, Tables 4.2.6.8 and 6.1.1.1)
;
S S 0.125 0.123
;International Tables for Crystallography
(1992, Vol. C, Tables 4.2.6.8 and 6.1.1.1)
;
F F 0.017 0.010
;International Tables for Crystallography
(1992, Vol. C, Tables 4.2.6.8 and 6.1.1.1)
;

loop_
_geom_angle_atom_site_label_1
_geom_angle_atom_site_label_2
_geom_angle_atom_site_label_3
_geom_angle
_geom_angle_site_symmetry_1
_geom_angle_site_symmetry_3
_geom_angle_publ_flag
C(1) S(1) C(2) 88.3(2) 3_555 . yes
F(5) F(1) C(9) 79(2) . . yes
F(6) F(2) C(9) 66.1(9) . . yes
F(4) F(3) C(9) 87.6(8) . . yes
F(3) F(4) C(9) 69.8(8) . . yes
F(1) F(5) C(9) 88(2) . . yes
F(2) F(6) C(9) 93(1) . . yes
C(1) N(1) C(2) 108.6(3) . . yes
S(1) C(1) N(1) 133.0(2) 3_555 . yes
S(1) C(1) C(1) 108.8(3) 3_555 3_555 yes
N(1) C(1) C(1) 118.2(4) . 3_555 yes
S(1) C(2) N(1) 116.1(3) . . yes
S(1) C(2) C(3) 120.7(2) . . yes
N(1) C(2) C(3) 123.2(3) . . yes
C(2) C(3) C(4) 119.6(3) . . yes
C(2) C(3) C(5) 121.2(3) . . yes
C(4) C(3) C(5) 119.2(3) . . yes
C(3) C(4) C(6) 120.6(3) . . yes
C(3) C(5) C(7) 120.1(3) . . yes
C(4) C(6) C(8) 119.6(3) . . yes
C(5) C(7) C(8) 119.9(3) . . yes
C(6) C(8) C(7) 120.4(3) . . yes
C(6) C(8) C(9) 119.5(3) . . yes
C(7) C(8) C(9) 120.0(3) . . yes
F(1) C(9) F(2) 103.7(4) . . yes
F(1) C(9) F(3) 110.9(5) . . yes
F(1) C(9) F(4) 94.7(4) . . yes
F(1) C(9) F(5) 11.9(4) . . yes
F(1) C(9) F(6) 117.9(5) . . yes
F(1) C(9) C(8) 111.8(4) . . yes
F(2) C(9) F(3) 105.0(4) . . yes
F(2) C(9) F(4) 125.7(4) . . yes
F(2) C(9) F(5) 92.0(4) . . yes
F(2) C(9) F(6) 20.8(3) . . yes
F(2) C(9) C(8) 109.7(3) . . yes
F(3) C(9) F(4) 22.7(2) . . yes
F(3) C(9) F(5) 117.1(5) . . yes
F(3) C(9) F(6) 85.3(4) . . yes
F(3) C(9) C(8) 115.0(4) . . yes
F(4) C(9) F(5) 103.6(4) . . yes
F(4) C(9) F(6) 107.1(4) . . yes
F(4) C(9) C(8) 109.8(3) . . yes
F(5) C(9) F(6) 107.3(5) . . yes
F(5) C(9) C(8) 114.7(4) . . yes
F(6) C(9) C(8) 113.5(4) . . yes

loop_
_geom_bond_atom_site_label_1
_geom_bond_atom_site_label_2
_geom_bond_distance
_geom_bond_site_symmetry_2
_geom_bond_publ_flag
S(1) C(1) 1.725(4) 3_555 yes
S(1) C(2) 1.757(3) . yes
F(1) F(5) 0.28(1) . yes
F(1) C(9) 1.354(8) . yes
F(2) F(6) 0.502(6) . yes
F(2) C(9) 1.411(6) . yes
F(3) F(4) 0.536(6) . yes
F(3) C(9) 1.305(6) . yes
F(4) C(9) 1.390(5) . yes
F(5) C(9) 1.334(8) . yes
F(6) C(9) 1.293(7) . yes
N(1) C(1) 1.357(4) . yes
N(1) C(2) 1.313(4) . yes
C(1) C(1) 1.379(6) 3_555 yes
C(2) C(3) 1.467(5) . yes
C(3) C(4) 1.400(5) . yes
C(3) C(5) 1.399(5) . yes
C(4) C(6) 1.379(5) . yes
C(5) C(7) 1.387(5) . yes
C(6) C(8) 1.394(5) . yes
C(7) C(8) 1.386(5) . yes
C(8) C(9) 1.497(5) . yes

loop_
_geom_contact_atom_site_label_1
_geom_contact_atom_site_label_2
_geom_contact_distance
_geom_contact_site_symmetry_2
S(1) F(5) 3.287(7) 4_564
S(1) F(1) 3.358(7) 4_564
S(1) C(4) 3.447(3) 4_554
S(1) F(4) 3.465(6) 1_545
F(1) F(6) 3.052(9) 2_655
F(1) C(3) 3.099(8) 1_565
F(1) C(2) 3.132(8) 1_565
F(1) F(2) 3.221(9) 2_655
F(1) C(5) 3.502(8) 1_565
F(1) N(1) 3.504(9) 1_565
F(1) C(4) 3.557(8) 1_565
F(2) F(3) 2.884(7) 2_645
F(2) F(4) 2.931(6) 2_645
F(2) F(5) 3.217(9) 2_645
F(2) C(7) 3.262(6) 2_655
F(2) F(6) 3.356(9) 2_645
F(2) C(5) 3.434(6) 4_565
F(2) C(9) 3.438(6) 2_645
F(2) F(6) 3.438(9) 2_655
F(2) F(2) 3.534(4) 2_655
F(2) F(2) 3.534(4) 2_645
F(2) C(7) 3.562(6) 4_565
F(3) F(3) 2.984(10) 3_675
F(3) F(4) 2.993(5) 3_675
F(3) F(6) 3.051(8) 2_655
F(3) C(7) 3.368(6) 3_675
F(4) F(6) 3.088(7) 2_655
F(4) F(4) 3.096(9) 3_675
F(4) C(5) 3.276(6) 1_565
F(4) C(7) 3.379(6) 3_675
F(4) C(3) 3.592(7) 1_565
F(5) F(6) 3.025(9) 2_655
F(5) C(3) 3.347(8) 1_565
F(5) C(2) 3.394(8) 1_565
F(5) C(5) 3.450(8) 4_565
F(6) F(6) 3.330(2) 2_655
F(6) F(6) 3.330(2) 2_645
F(6) C(7) 3.349(7) 2_655
F(6) C(9) 3.415(7) 2_645
F(6) C(8) 3.530(7) 2_655
N(1) C(6) 3.364(5) 2_545
N(1) C(4) 3.398(4) 2_545
N(1) C(3) 3.515(5) 3_565
C(1) C(6) 3.526(5) 1_545
C(2) C(4) 3.567(5) 3_565

loop_
_geom_torsion_atom_site_label_1
_geom_torsion_atom_site_label_2
_geom_torsion_atom_site_label_3
_geom_torsion_atom_site_label_4
_geom_torsion
_geom_torsion_site_symmetry_2
_geom_torsion_site_symmetry_3
_geom_torsion_site_symmetry_4
_geom_torsion_publ_flag
S(1) C(1) N(1) C(2) -179.5(3) 3_555 3_555 3_555 yes
S(1) C(1) C(1) S(1) -180.0 3_555 . 3_555 yes
S(1) C(1) C(1) N(1) -0.5(5) 3_555 . . yes
S(1) C(2) N(1) C(1) 0.2(4) . . . yes
S(1) C(2) C(3) C(4) 176.4(3) . . . yes
S(1) C(2) C(3) C(5) -4.3(4) . . . yes
F(1) F(5) C(9) F(2) 169(2) . . . yes
F(1) F(5) C(9) F(3) 61(2) . . . yes
F(1) F(5) C(9) F(4) 41(2) . . . yes
F(1) F(5) C(9) F(6) 154(2) . . . yes
F(1) F(5) C(9) C(8) -77(2) . . . yes
F(1) C(9) F(2) F(6) -135(1) . . . yes
F(1) C(9) F(3) F(4) -46.4(9) . . . yes
F(1) C(9) F(4) F(3) 137.3(9) . . . yes
F(1) C(9) F(6) F(2) 49(1) . . . yes
F(1) C(9) C(8) C(6) -34.4(5) . . . yes
F(1) C(9) C(8) C(7) 146.5(4) . . . yes
F(2) F(6) C(9) F(3) 161(1) . . . yes
F(2) F(6) C(9) F(4) 155.1(10) . . . yes
F(2) F(6) C(9) F(5) 44(1) . . . yes
F(2) F(6) C(9) C(8) -83(1) . . . yes
F(2) C(9) F(1) F(5) -11(2) . . . yes
F(2) C(9) F(3) F(4) -157.8(8) . . . yes
F(2) C(9) F(4) F(3) 26.7(10) . . . yes
F(2) C(9) C(8) C(6) 80.0(4) . . . yes
F(2) C(9) C(8) C(7) -99.1(4) . . . yes
F(3) F(4) C(9) F(5) 129.4(9) . . . yes
F(3) F(4) C(9) F(6) 16.1(9) . . . yes
F(3) F(4) C(9) C(8) -107.6(9) . . . yes
F(3) C(9) F(1) F(5) -123(2) . . . yes
F(3) C(9) F(2) F(6) -19(1) . . . yes
F(3) C(9) C(8) C(6) -162.0(4) . . . yes
F(3) C(9) C(8) C(7) 18.9(5) . . . yes
F(4) F(3) C(9) F(5) -57.5(10) . . . yes
F(4) F(3) C(9) F(6) -164.6(9) . . . yes
F(4) F(3) C(9) C(8) 81.6(9) . . . yes
F(4) C(9) F(1) F(5) -139(2) . . . yes
F(4) C(9) F(2) F(6) -29(1) . . . yes
F(4) C(9) C(8) C(6) -138.1(4) . . . yes
F(4) C(9) C(8) C(7) 42.8(5) . . . yes
F(5) F(1) C(9) F(6) -27(2) . . . yes
F(5) F(1) C(9) C(8) 106(2) . . . yes
F(5) C(9) F(2) F(6) -138(1) . . . yes
F(5) C(9) C(8) C(6) -21.9(6) . . . yes
F(5) C(9) C(8) C(7) 159.0(4) . . . yes
F(6) F(2) C(9) C(8) 104(1) . . . yes
F(6) C(9) C(8) C(6) 102.0(5) . . . yes
F(6) C(9) C(8) C(7) -77.1(5) . . . yes
N(1) C(1) S(1) C(2) -179.9(3) . 3_555 3_555 yes
N(1) C(1) C(1) N(1) 180.0 . 3_555 3_555 yes
N(1) C(2) S(1) C(1) -0.4(3) . . 3_555 yes
N(1) C(2) C(3) C(4) -4.9(5) . . . yes
N(1) C(2) C(3) C(5) 174.5(3) . . . yes
C(1) S(1) C(2) C(3) -178.4(3) 3_555 3_555 3_555 yes
C(1) N(1) C(2) C(3) -178.6(3) . . . yes
C(1) C(1) S(1) C(2) 0.5(3) 3_555 . . yes
C(1) C(1) N(1) C(2) -0.2(5) 3_555 3_555 3_555 yes
C(2) C(3) C(4) C(6) 177.8(3) . . . yes
C(2) C(3) C(5) C(7) -177.9(3) . . . yes
C(3) C(4) C(6) C(8) 0.1(5) . . . yes
C(3) C(5) C(7) C(8) 0.1(5) . . . yes
C(4) C(3) C(5) C(7) 1.5(5) . . . yes
C(4) C(6) C(8) C(7) 1.5(5) . . . yes
C(4) C(6) C(8) C(9) -177.6(3) . . . yes
C(5) C(3) C(4) C(6) -1.5(5) . . . yes
C(5) C(7) C(8) C(6) -1.6(5) . . . yes
C(5) C(7) C(8) C(9) 177.5(3) . . . yes
C(5) C(7) C(8) C(9) 177.5(3) . . . yes
